data_4317660
loop_
_publ_author_name
'Michael E. G. Skinner'
'Yahong Li'
'Philip Mountford'

_publ_contact_author
;
  Dr P. Mountford
  Inorganic Chemistry Laboratory
  South Parks Road
  Oxford
  OX1 3QR
  UK
;
_publ_contact_author_email Philip.Mountford@chem.ox.ac.uk
_publ_contact_author_fax '+44 1865 272690'
_publ_contact_author_phone '+44 1865 272679'
_publ_section_title
;
 New Diamide-Diamine Ligands and their Zirconium and Hafnium Dichloride
 and Bis(dimethylamide) Complexes
;
_journal_name_full 'Inorganic Chemistry'
_journal_page_first 1110
_journal_page_last 1119
_journal_paper_doi 10.1021/ic011043z
_journal_volume 41
_journal_year 2002
_chemical_compound_source
;
  [Zr(CH2SiMe3)2Cl2] + H2N2NN'
;
_chemical_formula_moiety ' C16 H32 Cl2 N4 Si2 Zr1, 0.5 (C6 H6)'
_chemical_formula_sum 'C19 H35 Cl2 N4 Si2 Zr'
_chemical_formula_weight 537.81
_chemical_name_systematic
;
  [ZrCl2(N2NN')]
;
_space_group_IT_number 14
_symmetry_cell_setting monoclinic
_symmetry_space_group_name_Hall '-P 2yn'
_symmetry_space_group_name_H-M 'P 1 21/n 1'
_atom_sites_solution_hydrogens geom
_atom_sites_solution_primary Patterson
_cell_angle_alpha 90
_cell_angle_beta 93.295(2)
_cell_angle_gamma 90
_cell_formula_units_Z 4
_cell_length_a 8.4280(1)
_cell_length_b 14.3380(4)
_cell_length_c 21.5020(6)
_cell_measurement_reflns_used 15612
_cell_measurement_temperature 150
_cell_measurement_theta_max 27
_cell_measurement_theta_min 0
_cell_volume 2594.02(11)
_computing_cell_refinement
;
DIP2000 software 'DENZO' (Otwinowski & Minor, 1996)
;
_computing_data_collection 'DIP2000 software "Xpress" (MAC Science, 1989)'
_computing_data_reduction
;
DIP2000 software 'DENZO' (Otwinowski & Minor, 1996)
;
_computing_molecular_graphics 'SHELXTL/PC (Sheldrick, 1994)'
_computing_publication_material
;
CRYSTALS Issue 10 (Watkin et al, 1996)
;
_computing_structure_refinement
;
CRYSTALS Issue 10 (Watkin et al, 1996)
;
_computing_structure_solution 'SHELXS-86 (Sheldrick, 1990)'
_diffrn_ambient_temperature 150
_diffrn_measurement_device_type 'Enraf-nonius DIP2000'
_diffrn_measurement_method \w
_diffrn_radiation_monochromator graphite
_diffrn_radiation_type 'Mo K\a'
_diffrn_radiation_wavelength 0.71069
_diffrn_reflns_av_R_equivalents 0.03
_diffrn_reflns_av_sigmaI/netI 0.0332
_diffrn_reflns_limit_h_max 10
_diffrn_reflns_limit_h_min 0
_diffrn_reflns_limit_k_max 17
_diffrn_reflns_limit_k_min 0
_diffrn_reflns_limit_l_max 26
_diffrn_reflns_limit_l_min -26
_diffrn_reflns_number 15612
_diffrn_reflns_theta_max 26.41
_diffrn_reflns_theta_min 1.42
_diffrn_standards_decay_% 'not measured'
_diffrn_standards_interval_count 'not measured'
_diffrn_standards_interval_time 'not measured'
_diffrn_standards_number 'not measured'
_exptl_absorpt_coefficient_mu 0.73
_exptl_absorpt_correction_T_max 0.694
_exptl_absorpt_correction_T_min 0.669
_exptl_absorpt_correction_type multi-scan
_exptl_crystal_colour colourless
_exptl_crystal_density_diffrn 1.38
_exptl_crystal_density_meas ?
_exptl_crystal_density_method none
_exptl_crystal_description block
_exptl_crystal_F_000 1116
_exptl_crystal_size_max 0.55
_exptl_crystal_size_mid 0.55
_exptl_crystal_size_min 0.50
_refine_diff_density_max 0.28
_refine_diff_density_min -0.29
_refine_ls_abs_structure_Flack none
_refine_ls_extinction_coef 65.5(98)
_refine_ls_extinction_method 'Larson 1970 Crystallographic Computing  eqn 22'
_refine_ls_goodness_of_fit_obs 1.099
_refine_ls_hydrogen_treatment 'riding model'
_refine_ls_matrix_type full
_refine_ls_number_parameters 254
_refine_ls_number_reflns 4506
_refine_ls_number_restraints 0
_refine_ls_R_factor_obs 0.0278
_refine_ls_shift/esd_max 0.006
_refine_ls_structure_factor_coef F
_refine_ls_weighting_scheme 'Chebychev polynomial'
_refine_ls_wR_factor_obs 0.0269
_reflns_limit_h_max 10
_reflns_limit_h_min -10
_reflns_limit_k_max 17
_reflns_limit_k_min 0
_reflns_limit_l_max 26
_reflns_limit_l_min 0
_reflns_number_observed 4506
_reflns_number_total 5550
_reflns_observed_criterion >3.00\s(I)
_cod_data_source_file ic011043z_3.cif
_cod_data_source_block COMPOUND_7
_cod_depositor_comments
;
The following automatic conversions were performed:

'_symmetry_cell_setting' value 'Monoclinic' changed to 'monoclinic'
according to the built-in table from CIF Core dictionary named
'cif_core.dic' version 2.4.1 from 2010-06-29.

Automatic conversion script
Id: cif_fix_values 1646 2011-03-28 12:23:43Z adriana 

The following automatic conversions were performed:

'_exptl_crystal_density_meas' value 'not measured' was changed to '?'
- the value is perceived as not measured.

Automatic conversion script
Id: cif_fix_values 3008 2015-01-20 13:52:24Z robertas 

The following automatic conversions were performed:

'_atom_sites_solution_hydrogens' value 'geometric' was changed to
'geom'.

Automatic conversion script
Id: cif_fix_values 6452 2018-10-05 10:23:21Z andrius 

The following automatic conversions were performed:

data name '_diffrn_measurement_device-type' was replaced with
'_diffrn_measurement_device_type' as specified in the replacement
file 'data/replacement-values/replacement_tags.lst'.

Automatic conversion script
Id: cif_correct_tags 9268 2022-04-12 08:56:07Z antanas 
;
_cod_original_cell_volume 2594.0
_cod_original_sg_symbol_H-M 'P 1 21/n 1 '
_cod_original_formula_sum ' C19 H35 Cl2 N4 Si2 Zr1'
_cod_database_code 4317660

loop_
_symmetry_equiv_pos_as_xyz
x,y,z
-x,-y,-z
-x+1/2,y+1/2,-z+1/2
x+1/2,-y+1/2,z+1/2

loop_
_atom_site_aniso_label
_atom_site_aniso_U_11
_atom_site_aniso_U_22
_atom_site_aniso_U_33
_atom_site_aniso_U_23
_atom_site_aniso_U_13
_atom_site_aniso_U_12
Zr1 0.01880(8) 0.03267(9) 0.03033(9) -0.00283(7) 0.00089(5) 0.00332(6)
Cl1 0.0282(2) 0.0415(2) 0.0429(2) -0.0038(2) 0.0006(2) 0.0111(2)
Cl2 0.0265(2) 0.0559(3) 0.0517(3) -0.0121(2) -0.0037(2) -0.0044(2)
N1 0.0280(7) 0.0334(8) 0.0436(8) 0.0034(6) -0.0012(6) 0.0011(6)
N2 0.0283(7) 0.0488(9) 0.0328(7) -0.0063(7) 0.0032(6) 0.0039(6)
N3 0.0244(7) 0.0301(7) 0.0319(7) -0.0010(6) 0.0018(5) 0.0016(5)
N4 0.0218(7) 0.0363(8) 0.0405(8) -0.0078(6) -0.0002(6) 0.0048(6)
C1 0.037(1) 0.033(1) 0.062(1) 0.0016(9) -0.0010(9) 0.0075(8)
C2 0.0270(8) 0.037(1) 0.053(1) -0.0024(8) -0.0054(8) 0.0098(7)
C3 0.0311(9) 0.070(1) 0.039(1) -0.0169(9) 0.0056(8) 0.0059(9)
C4 0.0261(8) 0.054(1) 0.053(1) -0.023(1) 0.0011(8) 0.0089(8)
C5 0.0224(8) 0.042(1) 0.043(1) -0.0069(8) 0.0048(7) 0.0002(7)
C6 0.0239(8) 0.0334(9) 0.0363(9) 0.0007(7) 0.0008(7) 0.0019(7)
C7 0.0290(9) 0.044(1) 0.052(1) -0.0083(9) 0.0011(8) -0.0041(8)
C8 0.040(1) 0.043(1) 0.050(1) -0.0098(9) -0.0051(8) -0.0050(8)
C9 0.042(1) 0.039(1) 0.0374(9) -0.0070(8) 0.0013(8) 0.0012(8)
C10 0.0296(8) 0.0366(9) 0.0348(9) -0.0018(7) 0.0034(7) 0.0015(7)
C11 0.060(1) 0.075(2) 0.047(1) -0.002(1) -0.016(1) 0.006(1)
C12 0.075(2) 0.052(1) 0.082(2) 0.011(1) 0.002(1) -0.025(1)
C13 0.039(1) 0.073(1) 0.041(1) 0.009(1) 0.0076(8) 0.004(1)
C14 0.093(2) 0.080(2) 0.043(1) 0.004(1) 0.006(1) -0.017(2)
C15 0.074(2) 0.089(2) 0.039(1) 0.003(1) -0.004(1) 0.039(1)
C16 0.056(1) 0.066(2) 0.052(1) -0.012(1) -0.014(1) 0.001(1)
Si1 0.0352(3) 0.0394(3) 0.0373(3) 0.0050(2) -0.0038(2) -0.0055(2)
Si2 0.0433(3) 0.0516(3) 0.0296(2) -0.0042(2) 0.0006(2) 0.0055(2)
C101 0.073(2) 0.060(2) 0.111(3) 0.008(2) 0.052(2) 0.008(1)
C102 0.053(1) 0.124(3) 0.058(2) -0.031(2) 0.025(1) -0.025(2)
C103 0.046(1) 0.127(3) 0.058(2) 0.036(2) 0.012(1) 0.016(2)

loop_
_atom_site_label
_atom_site_fract_x
_atom_site_fract_y
_atom_site_fract_z
_atom_site_U_iso_or_equiv
_atom_site_occupancy
_atom_site_thermal_displace_type
Zr1 0.10885(2) 0.24967(1) 0.232697(7) 0.0273 1.0000 Uani
Cl1 -0.06615(5) 0.38448(3) 0.25086(2) 0.0376 1.0000 Uani
Cl2 -0.13478(5) 0.16449(4) 0.19134(2) 0.0449 1.0000 Uani
N1 0.1441(2) 0.1478(1) 0.30032(7) 0.0351 1.0000 Uani
N2 0.1869(2) 0.2626(1) 0.14284(7) 0.0366 1.0000 Uani
N3 0.2779(2) 0.3502(1) 0.30031(6) 0.0288 1.0000 Uani
N4 0.3862(2) 0.2071(1) 0.23522(7) 0.0330 1.0000 Uani
C1 0.2823(2) 0.0847(1) 0.2987(1) 0.0442 1.0000 Uani
C2 0.4265(2) 0.1429(1) 0.2878(1) 0.0392 1.0000 Uani
C3 0.3346(2) 0.2191(2) 0.12341(9) 0.0467 1.0000 Uani
C4 0.4049(2) 0.1586(2) 0.1751(1) 0.0444 1.0000 Uani
C5 0.4863(2) 0.2921(1) 0.23926(9) 0.0358 1.0000 Uani
C6 0.4346(2) 0.3519(1) 0.29134(8) 0.0312 1.0000 Uani
C7 0.5400(2) 0.4058(1) 0.3278(1) 0.0417 1.0000 Uani
C8 0.4850(2) 0.4564(1) 0.3766(1) 0.0446 1.0000 Uani
C9 0.3260(2) 0.4516(1) 0.38802(9) 0.0396 1.0000 Uani
C10 0.2267(2) 0.3992(1) 0.34868(8) 0.0336 1.0000 Uani
C11 0.1445(3) 0.1455(2) 0.4371(1) 0.0616 1.0000 Uani
C12 -0.0451(3) 0.0027(2) 0.3596(1) 0.0700 1.0000 Uani
C13 -0.1489(2) 0.2056(2) 0.3606(1) 0.0508 1.0000 Uani
C14 0.2036(4) 0.3759(2) 0.0285(1) 0.0718 1.0000 Uani
C15 -0.0985(3) 0.3754(2) 0.0938(1) 0.0676 1.0000 Uani
C16 0.0075(3) 0.2001(2) 0.0272(1) 0.0587 1.0000 Uani
Si1 0.02583(6) 0.12573(4) 0.36202(2) 0.0375 1.0000 Uani
Si2 0.07471(7) 0.30224(4) 0.07639(2) 0.0416 1.0000 Uani
C101 0.5021(4) 0.0941(2) -0.0060(2) 0.0794 1.0000 Uani
C102 0.5907(3) 0.0520(3) 0.0411(1) 0.0777 1.0000 Uani
C103 0.5873(3) -0.0427(3) 0.0464(1) 0.0766 1.0000 Uani
H11 0.2964(2) 0.0521(1) 0.3377(1) 0.0534 1.0000 Uiso
H12 0.2657(2) 0.0404(1) 0.2655(1) 0.0534 1.0000 Uiso
H21 0.4551(2) 0.1786(1) 0.3246(1) 0.0476 1.0000 Uiso
H22 0.5140(2) 0.1037(1) 0.2781(1) 0.0476 1.0000 Uiso
H31 0.4095(2) 0.2668(2) 0.11399(9) 0.0567 1.0000 Uiso
H32 0.3111(2) 0.1817(2) 0.08702(9) 0.0567 1.0000 Uiso
H41 0.5156(2) 0.1478(2) 0.1695(1) 0.0541 1.0000 Uiso
H42 0.3498(2) 0.1000(2) 0.1751(1) 0.0541 1.0000 Uiso
H51 0.5957(2) 0.2748(1) 0.24711(9) 0.0449 1.0000 Uiso
H52 0.4744(2) 0.3260(1) 0.20079(9) 0.0449 1.0000 Uiso
H71 0.6504(2) 0.4076(1) 0.3190(1) 0.0517 1.0000 Uiso
H81 0.5561(2) 0.4946(1) 0.4021(1) 0.0551 1.0000 Uiso
H91 0.2851(2) 0.4840(1) 0.42273(9) 0.0506 1.0000 Uiso
H101 0.1154(2) 0.3975(1) 0.35594(8) 0.0436 1.0000 Uiso
H111 0.0797(3) 0.1334(2) 0.4715(1) 0.0769 1.0000 Uiso
H112 0.1811(3) 0.2089(2) 0.4390(1) 0.0769 1.0000 Uiso
H113 0.2342(3) 0.1041(2) 0.4392(1) 0.0769 1.0000 Uiso
H121 -0.1102(3) -0.0086(2) 0.3940(1) 0.0880 1.0000 Uiso
H122 0.0447(3) -0.0386(2) 0.3623(1) 0.0880 1.0000 Uiso
H123 -0.1061(3) -0.0082(2) 0.3212(1) 0.0880 1.0000 Uiso
H131 -0.2120(2) 0.1919(2) 0.3952(1) 0.0635 1.0000 Uiso
H132 -0.1123(2) 0.2689(2) 0.3635(1) 0.0635 1.0000 Uiso
H133 -0.2119(2) 0.1972(2) 0.3224(1) 0.0635 1.0000 Uiso
H141 0.1437(4) 0.3980(2) -0.0079(1) 0.0873 1.0000 Uiso
H142 0.2421(4) 0.4281(2) 0.0529(1) 0.0873 1.0000 Uiso
H143 0.2919(4) 0.3395(2) 0.0161(1) 0.0873 1.0000 Uiso
H151 -0.1538(3) 0.3945(2) 0.0556(1) 0.0803 1.0000 Uiso
H152 -0.0626(3) 0.4296(2) 0.1168(1) 0.0803 1.0000 Uiso
H153 -0.1689(3) 0.3399(2) 0.1182(1) 0.0803 1.0000 Uiso
H161 -0.0537(3) 0.2217(2) -0.0089(1) 0.0756 1.0000 Uiso
H162 -0.0568(3) 0.1597(2) 0.0510(1) 0.0756 1.0000 Uiso
H163 0.0986(3) 0.1664(2) 0.0145(1) 0.0756 1.0000 Uiso
H1011 0.5034(4) 0.1608(2) -0.0101(2) 0.0996 1.0000 Uiso
H1021 0.6550(3) 0.0887(3) 0.0702(1) 0.0928 1.0000 Uiso
H1031 0.6493(3) -0.0728(3) 0.0795(1) 0.0920 1.0000 Uiso

loop_
_atom_type_symbol
_atom_type_scat_dispersion_real
_atom_type_scat_dispersion_imag
_atom_type_scat_Cromer_Mann_a1
_atom_type_scat_Cromer_Mann_b1
_atom_type_scat_Cromer_Mann_a2
_atom_type_scat_Cromer_Mann_b2
_atom_type_scat_Cromer_Mann_a3
_atom_type_scat_Cromer_Mann_b3
_atom_type_scat_Cromer_Mann_a4
_atom_type_scat_Cromer_Mann_b4
_atom_type_scat_Cromer_Mann_c
_atom_type_scat_source
'C   ' 0.0020 0.0020 2.3100 20.8439 1.0200 10.2075 1.5886 0.5687 0.8650 51.6512 0.2156 International_Tables_Vol_IV_Table_2.2B
'H   ' 0.0000 0.0000 0.4930 10.5109 0.3229 26.1257 0.1402 3.1424 0.0408 57.7997 0.0030 International_Tables_Vol_IV_Table_2.2B
'N   ' 0.0040 0.0030 12.2126 0.0057 3.1322 9.8933 2.0125 28.9975 1.1663 0.5826 -11.5290 International_Tables_Vol_IV_Table_2.2B
'Si  ' 0.0720 0.0710 6.2915 2.4386 3.0353 32.3337 1.9891 0.6785 1.5410 81.6937 1.1407 International_Tables_Vol_IV_Table_2.2B
'Cl  ' 0.1320 0.1590 11.4604 0.0104 7.1964 1.1662 6.2556 18.5194 1.6455 47.7784 -9.5574 International_Tables_Vol_IV_Table_2.2B
'Zr  ' -2.9650 0.5600 17.8765 1.2762 10.9480 11.9160 5.4173 0.1176 3.6572 87.6627 2.0693 International_Tables_Vol_IV_Table_2.2B

loop_
_geom_angle_atom_site_label_1
_geom_angle_site_symmetry_1
_geom_angle_atom_site_label_2
_geom_angle_site_symmetry_2
_geom_angle_atom_site_label_3
_geom_angle_site_symmetry_3
_geom_angle
_geom_angle_publ_flag
Cl1 . Zr1 . Cl2 . 87.31(2) yes
Cl1 . Zr1 . N1 . 120.17(4) yes
Cl2 . Zr1 . N1 . 89.25(4) yes
Cl1 . Zr1 . N2 . 107.40(4) yes
Cl2 . Zr1 . N2 . 90.58(4) yes
N1 . Zr1 . N2 . 132.35(6) yes
Cl1 . Zr1 . N3 . 77.19(3) yes
Cl2 . Zr1 . N3 . 159.21(3) yes
N1 . Zr1 . N3 . 86.73(5) yes
N2 . Zr1 . N3 . 107.13(5) yes
Cl1 . Zr1 . N4 . 141.14(4) yes
Cl2 . Zr1 . N4 . 131.09(4) yes
N1 . Zr1 . N4 . 72.93(6) yes
N2 . Zr1 . N4 . 71.74(5) yes
N3 . Zr1 . N4 . 66.74(5) yes
Zr1 . N1 . C1 . 119.8(1) yes
Zr1 . N1 . Si1 . 126.93(8) yes
C1 . N1 . Si1 . 113.2(1) yes
Zr1 . N2 . C3 . 122.8(1) yes
Zr1 . N2 . Si2 . 126.69(8) yes
C3 . N2 . Si2 . 109.2(1) yes
Zr1 . N3 . C6 . 117.9(1) yes
Zr1 . N3 . C10 . 124.4(1) yes
C6 . N3 . C10 . 117.5(1) yes
Zr1 . N4 . C2 . 110.7(1) yes
Zr1 . N4 . C4 . 104.5(1) yes
C2 . N4 . C4 . 110.0(2) yes
Zr1 . N4 . C5 . 109.9(1) yes
C2 . N4 . C5 . 111.2(1) yes
C4 . N4 . C5 . 110.4(1) yes
N1 . C1 . C2 . 108.0(2) yes
N4 . C2 . C1 . 108.2(1) yes
N2 . C3 . C4 . 109.7(2) yes
N4 . C4 . C3 . 108.4(2) yes
N4 . C5 . C6 . 109.0(1) yes
N3 . C6 . C5 . 115.3(1) yes
N3 . C6 . C7 . 122.1(2) yes
C5 . C6 . C7 . 122.5(2) yes
C6 . C7 . C8 . 119.4(2) yes
C7 . C8 . C9 . 118.9(2) yes
C8 . C9 . C10 . 118.7(2) yes
N3 . C10 . C9 . 123.3(2) yes
N1 . Si1 . C11 . 109.3(1) yes
N1 . Si1 . C12 . 110.4(1) yes
C14 . Si1 . C12 . 108.8(1) yes
N1 . Si1 . C13 . 111.31(9) yes
C14 . Si1 . C13 . 107.7(1) yes
C15 . Si1 . C13 . 109.2(1) yes
N2 . Si2 . C14 . 109.1(1) yes
N2 . Si2 . C15 . 114.28(9) yes
C11 . Si2 . C15 . 106.3(1) yes
N2 . Si2 . C16 . 109.6(1) yes
C11 . Si2 . C16 . 107.3(1) yes
C12 . Si2 . C16 . 109.9(1) yes
C102 . C101 . C103 2_655 120.1(3) yes
C101 . C102 . C103 . 119.3(3) yes
C101 2_655 C103 . C102 . 120.5(3) yes

loop_
_geom_bond_atom_site_label_1
_geom_bond_site_symmetry_1
_geom_bond_atom_site_label_2
_geom_bond_site_symmetry_2
_geom_bond_distance
_geom_bond_publ_flag
Zr1 . Cl1 . 2.4760(4) yes
Zr1 . Cl2 . 2.5077(5) yes
Zr1 . N1 . 2.070(2) yes
Zr1 . N2 . 2.085(2) yes
Zr1 . N3 . 2.446(1) yes
Zr1 . N4 . 2.414(1) yes
N1 . C1 . 1.477(2) yes
N1 . Si1 . 1.734(2) yes
N2 . C3 . 1.474(2) yes
N2 . Si2 . 1.761(2) yes
N3 . C6 . 1.345(2) yes
N3 . C10 . 1.347(2) yes
N4 . C2 . 1.483(2) yes
N4 . C4 . 1.484(2) yes
N4 . C5 . 1.481(2) yes
C1 . C2 . 1.504(3) yes
C3 . C4 . 1.504(3) yes
C5 . C6 . 1.495(2) yes
C6 . C7 . 1.386(3) yes
C7 . C8 . 1.378(3) yes
C8 . C9 . 1.378(3) yes
C9 . C10 . 1.377(3) yes
C11 . Si1 . 1.871(2) yes
C12 . Si1 . 1.862(2) yes
C13 . Si1 . 1.864(2) yes
C14 . Si2 . 1.867(3) yes
C15 . Si2 . 1.853(2) yes
C16 . Si2 . 1.875(2) yes
C101 . C102 . 1.364(5) yes
C101 . C103 2_655 1.339(5) yes
C102 . C103 . 1.363(5) yes
